data_7033824
loop_
_publ_author_name
'Bridonneau, N.'
'Gontard, G.'
'Marvaud, V.'

_publ_section_title
;
 A new family of hetero-tri-metallic complexes [M(CuTb)]n (n = 1, 2,
 \\infty ; M = Co, Cr, Fe): synthesis, structure and tailored
 single-molecule magnet behavior.
;
_journal_issue 11
_journal_name_full 'Dalton transactions (Cambridge, England : 2003)'
_journal_page_first 5170
_journal_page_last 5178
_journal_paper_doi 10.1039/c4dt03757j
_journal_volume 44
_journal_year 2015
_chemical_absolute_configuration ad
_chemical_formula_moiety 'C25 H26 Cr Cu N8 O7 Tb, 4(H2 O)'
_chemical_formula_sum 'C25 H34 Cr Cu N8 O11 Tb'
_chemical_formula_weight 897.06
_space_group_crystal_system orthorhombic
_space_group_IT_number 19
_space_group_name_Hall 'P 2ac 2ab'
_space_group_name_H-M_alt 'P 21 21 21'
_symmetry_space_group_name_Hall 'P 2ac 2ab'
_symmetry_space_group_name_H-M 'P 21 21 21'
_atom_sites_solution_hydrogens mixed
_atom_sites_solution_primary direct
_atom_sites_solution_secondary difmap
_audit_creation_method SHELXL-2013
_audit_update_record
;
2015-01-15 deposited with the CCDC.
2015-01-26 downloaded from the CCDC.
;
_cell_angle_alpha 90
_cell_angle_beta 90
_cell_angle_gamma 90
_cell_formula_units_Z 4
_cell_length_a 13.2421(3)
_cell_length_b 15.1115(4)
_cell_length_c 17.0360(4)
_cell_measurement_reflns_used 9930
_cell_measurement_temperature 200(1)
_cell_measurement_theta_max 29.40
_cell_measurement_theta_min 2.37
_cell_volume 3409.04(14)
_computing_cell_refinement 'Bruker SAINT'
_computing_data_collection 'Bruker APEX2'
_computing_data_reduction 'Bruker SAINT'
_computing_publication_material 'WinGX publication routines (Farrugia, 1999)'
_computing_structure_refinement 'SHELXL-2013 (Sheldrick, 2013)'
_computing_structure_solution 'SIR92 (Giacovazzo et al, 1993)'
_diffrn_ambient_temperature 200(1)
_diffrn_detector_area_resol_mean 8.3333
_diffrn_measured_fraction_theta_full 0.999
_diffrn_measured_fraction_theta_max 0.999
_diffrn_measurement_device_type 'Bruker APEX-II CCD'
_diffrn_measurement_method '\f and \w scans'
_diffrn_radiation_monochromator 'curved graphite'
_diffrn_radiation_source 'fine-focus sealed tube'
_diffrn_radiation_type MoK\a
_diffrn_radiation_wavelength 0.71073
_diffrn_reflns_av_R_equivalents 0.0590
_diffrn_reflns_av_unetI/netI 0.0387
_diffrn_reflns_Laue_measured_fraction_full 0.999
_diffrn_reflns_Laue_measured_fraction_max 0.999
_diffrn_reflns_limit_h_max 18
_diffrn_reflns_limit_h_min -18
_diffrn_reflns_limit_k_max 21
_diffrn_reflns_limit_k_min -21
_diffrn_reflns_limit_l_max 24
_diffrn_reflns_limit_l_min -24
_diffrn_reflns_number 73633
_diffrn_reflns_point_group_measured_fraction_full 1.000
_diffrn_reflns_point_group_measured_fraction_max 0.999
_diffrn_reflns_theta_full 25.242
_diffrn_reflns_theta_max 30.559
_diffrn_reflns_theta_min 2.369
_exptl_absorpt_coefficient_mu 3.049
_exptl_absorpt_correction_T_max 0.648
_exptl_absorpt_correction_T_min 0.583
_exptl_absorpt_correction_type multi-scan
_exptl_absorpt_process_details
; 
R.H. Blessing, Acta Cryst. (1995), A51, 33-38
;
_exptl_crystal_colour green
_exptl_crystal_density_diffrn 1.748
_exptl_crystal_density_method 'not measured'
_exptl_crystal_description needle
_exptl_crystal_F_000 1784
_exptl_crystal_size_max 0.4
_exptl_crystal_size_mid 0.02
_exptl_crystal_size_min 0.02
_refine_diff_density_max 0.818
_refine_diff_density_min -0.411
_refine_diff_density_rms 0.091
_refine_ls_abs_structure_details
;
 Flack x determined using 3907 quotients [(I+)-(I-)]/[(I+)+(I-)]
 (Parsons and Flack (2004), Acta Cryst. A60, s61).
;
_refine_ls_abs_structure_Flack -0.025(4)
_refine_ls_extinction_method none
_refine_ls_goodness_of_fit_ref 1.011
_refine_ls_hydrogen_treatment constr
_refine_ls_matrix_type full
_refine_ls_number_parameters 435
_refine_ls_number_reflns 10451
_refine_ls_number_restraints 0
_refine_ls_restrained_S_all 1.011
_refine_ls_R_factor_all 0.0353
_refine_ls_R_factor_gt 0.0267
_refine_ls_shift/su_max 0.000
_refine_ls_shift/su_mean 0.000
_refine_ls_structure_factor_coef Fsqd
_refine_ls_weighting_details 'w=1/[\s^2^(Fo^2^)+(0.0238P)^2^] where P=(Fo^2^+2Fc^2^)/3'
_refine_ls_weighting_scheme calc
_refine_ls_wR_factor_gt 0.0486
_refine_ls_wR_factor_ref 0.0510
_reflns_Friedel_coverage 0.815
_reflns_Friedel_fraction_full 1.000
_reflns_Friedel_fraction_max 0.999
_reflns_number_gt 9333
_reflns_number_total 10451
_reflns_threshold_expression 'I > 2\s(I)'
_cod_data_source_file c4dt03757j2.cif
_cod_data_source_block compound8
_cod_depositor_comments 'Adding full bibliography for 7033817--7033824.cif.'
_cod_database_code 7033824
_shelx_space_group_comment
;
The symmetry employed for this shelxl refinement is uniquely defined
by the following loop, which should always be used as a source of
symmetry information in preference to the above space-group names.
They are only intended as comments.
;

loop_
_space_group_symop_operation_xyz
'x, y, z'
'-x+1/2, -y, z+1/2'
'x+1/2, -y+1/2, -z'
'-x, y+1/2, -z+1/2'

loop_
_atom_site_label
_atom_site_type_symbol
_atom_site_fract_x
_atom_site_fract_y
_atom_site_fract_z
_atom_site_U_iso_or_equiv
_atom_site_adp_type
_atom_site_occupancy
_atom_site_site_symmetry_order
_atom_site_calc_flag
_atom_site_refinement_flags_posn
_atom_site_refinement_flags_adp
_atom_site_refinement_flags_occupancy
_atom_site_disorder_assembly
_atom_site_disorder_group
Tb1 Tb 0.58587(2) 0.09405(2) 0.09057(2) 0.01492(4) Uani 1 1 d . . . . .
Cu1 Cu 0.79093(3) -0.05060(3) 0.09538(3) 0.01795(9) Uani 1 1 d . . . . .
Cr1 Cr 0.16093(4) 0.10258(4) 0.09908(4) 0.01539(12) Uani 1 1 d . . . . .
O1 O 0.5285(2) 0.0542(2) -0.04812(17) 0.0264(7) Uani 1 1 d . . . . .
O2 O 0.69889(19) 0.00539(19) 0.01772(16) 0.0178(6) Uani 1 1 d . . . . .
O3 O 0.6917(2) 0.00139(19) 0.16703(16) 0.0180(6) Uani 1 1 d . . . . .
O4 O 0.5281(2) 0.0657(2) 0.23199(17) 0.0233(7) Uani 1 1 d . . . . .
O5 O 0.5123(2) -0.05006(18) 0.0933(2) 0.0284(6) Uani 1 1 d . . . . .
H5A H 0.4511 -0.0687 0.0741 0.034 Uiso 1 1 d R U . . .
H5B H 0.5493 -0.0988 0.0965 0.034 Uiso 1 1 d R U . . .
O6 O 0.5493(2) 0.2347(2) 0.16020(18) 0.0282(7) Uani 1 1 d . . . . .
H6A H 0.5994 0.2767 0.1730 0.034 Uiso 1 1 d R U . . .
H6B H 0.4979 0.2732 0.1445 0.034 Uiso 1 1 d R U . . .
O7 O 0.7395(2) 0.1689(2) 0.1224(2) 0.0369(9) Uani 1 1 d . . . . .
H7A H 0.8002 0.1378 0.1215 0.044 Uiso 1 1 d R U . . .
H7B H 0.7474 0.2282 0.1288 0.044 Uiso 1 1 d R U . . .
O8 O 0.7178(3) 0.3387(2) 0.1758(2) 0.0374(8) Uani 1 1 d . . . . .
H8A H 0.7448 0.3588 0.2222 0.045 Uiso 1 1 d R U . . .
H8B H 0.7122 0.3856 0.1392 0.045 Uiso 1 1 d R U . . .
O9 O 0.7518(3) -0.3340(3) 0.0774(2) 0.0515(10) Uani 1 1 d . . . . .
H9A H 0.7205 -0.3915 0.0797 0.062 Uiso 1 1 d R U . . .
H9B H 0.7947 -0.3346 0.1230 0.062 Uiso 1 1 d R U . . .
O10 O 0.3543(3) -0.1577(3) 0.0663(2) 0.0488(10) Uani 1 1 d . . . . .
H10A H 0.3067 -0.1496 0.1078 0.059 Uiso 1 1 d R U . . .
H10B H 0.3239 -0.1631 0.0173 0.059 Uiso 1 1 d R U . . .
O11A O 0.6440(8) -0.1896(7) 0.1183(5) 0.064(3) Uani 0.7 1 d . . P A 1
H11A H 0.6772 -0.2412 0.0969 0.076 Uiso 0.7 1 d R U P A 1
H11B H 0.6010 -0.2101 0.1578 0.076 Uiso 0.7 1 d R U P A 1
O11B O 0.6476(17) -0.1892(15) 0.0734(12) 0.063(6) Uani 0.3 1 d . . P B 2
H11C H 0.6772 -0.2412 0.0969 0.076 Uiso 0.3 1 d R U P B 2
H11D H 0.5927 -0.2185 0.0463 0.076 Uiso 0.3 1 d R U P B 2
N1 N 0.8692(3) -0.1087(2) 0.0112(2) 0.0213(7) Uani 1 1 d . . . . .
N2 N 0.8621(2) -0.1097(2) 0.1830(2) 0.0214(8) Uani 1 1 d . . . . .
N3 N 0.4021(2) 0.1242(2) 0.0854(2) 0.0232(7) Uani 1 1 d . . . . .
N4 N 0.2136(3) -0.0817(3) 0.1844(2) 0.0371(10) Uani 1 1 d . . . . .
N5 N 0.1651(4) 0.1766(3) 0.2744(3) 0.0447(11) Uani 1 1 d . . . . .
N6 N -0.0797(2) 0.0717(2) 0.1047(2) 0.0255(7) Uani 1 1 d . . . . .
N7 N 0.1802(3) 0.0112(3) -0.0700(2) 0.0341(10) Uani 1 1 d . . . . .
N8 N 0.1082(3) 0.2817(2) 0.0051(2) 0.0276(8) Uani 1 1 d . . . . .
C1 C 0.4455(3) 0.0921(4) -0.0906(3) 0.0377(10) Uani 1 1 d . . . . .
H1A H 0.4676 0.1078 -0.1437 0.057 Uiso 1 1 calc R U . . .
H1B H 0.4219 0.1453 -0.0633 0.057 Uiso 1 1 calc R U . . .
H1C H 0.3904 0.0490 -0.0937 0.057 Uiso 1 1 calc R U . . .
C2 C 0.5822(3) -0.0114(3) -0.0862(3) 0.0234(8) Uani 1 1 d . . . . .
C3 C 0.5510(4) -0.0523(4) -0.1551(3) 0.0313(11) Uani 1 1 d . . . . .
H3 H 0.4877 -0.0372 -0.1777 0.038 Uiso 1 1 calc R U . . .
C4 C 0.6122(4) -0.1151(3) -0.1908(3) 0.0366(13) Uani 1 1 d . . . . .
H4 H 0.5913 -0.1426 -0.2382 0.044 Uiso 1 1 calc R U . . .
C5 C 0.7027(4) -0.1374(3) -0.1574(3) 0.0335(11) Uani 1 1 d . . . . .
H5C H 0.7450 -0.1795 -0.1826 0.040 Uiso 1 1 calc R U . . .
C6 C 0.7339(3) -0.0987(3) -0.0862(3) 0.0238(8) Uani 1 1 d . . . . .
C7 C 0.6738(3) -0.0344(3) -0.0493(2) 0.0202(9) Uani 1 1 d . . . . .
C8 C 0.8317(3) -0.1248(3) -0.0565(3) 0.0251(9) Uani 1 1 d . . . . .
H8C H 0.8731 -0.1579 -0.0914 0.030 Uiso 1 1 calc R U . . .
C9 C 0.9742(3) -0.1378(3) 0.0254(3) 0.0304(11) Uani 1 1 d . . . . .
H9C H 1.0183 -0.0851 0.0302 0.036 Uiso 1 1 calc R U . . .
H9D H 0.9979 -0.1728 -0.0202 0.036 Uiso 1 1 calc R U . . .
C10 C 0.9831(3) -0.1929(3) 0.0986(3) 0.0297(10) Uani 1 1 d . . . . .
H10C H 0.9328 -0.2413 0.0962 0.036 Uiso 1 1 calc R U . . .
H10D H 1.0510 -0.2202 0.1000 0.036 Uiso 1 1 calc R U . . .
C11 C 0.9672(3) -0.1421(3) 0.1729(3) 0.0296(11) Uani 1 1 d . . . . .
H11E H 0.9848 -0.1805 0.2180 0.036 Uiso 1 1 calc R U . . .
H11F H 1.0137 -0.0908 0.1735 0.036 Uiso 1 1 calc R U . . .
C12 C 0.8234(3) -0.1217(3) 0.2505(2) 0.0217(9) Uani 1 1 d . . . . .
H12 H 0.8634 -0.1537 0.2871 0.026 Uiso 1 1 calc R U . . .
C13 C 0.7260(3) -0.0925(3) 0.2781(2) 0.0197(7) Uani 1 1 d . . . . .
C14 C 0.6936(3) -0.1232(3) 0.3522(3) 0.0256(10) Uani 1 1 d . . . . .
H14 H 0.7342 -0.1642 0.3803 0.031 Uiso 1 1 calc R U . . .
C15 C 0.6050(3) -0.0948(3) 0.3841(2) 0.0287(9) Uani 1 1 d . . . . .
H15 H 0.5831 -0.1174 0.4333 0.034 Uiso 1 1 calc R U . . .
C16 C 0.5467(3) -0.0328(3) 0.3446(2) 0.0261(10) Uani 1 1 d . . . . .
H16 H 0.4848 -0.0130 0.3667 0.031 Uiso 1 1 calc R U . . .
C17 C 0.5786(3) 0.0000(3) 0.2735(2) 0.0190(8) Uani 1 1 d . . . . .
C18 C 0.6670(3) -0.0306(3) 0.2373(2) 0.0161(8) Uani 1 1 d . . . . .
C19 C 0.4384(3) 0.1006(4) 0.2685(3) 0.0339(11) Uani 1 1 d . . . . .
H19A H 0.3869 0.0542 0.2714 0.051 Uiso 1 1 calc R U . . .
H19B H 0.4127 0.1503 0.2373 0.051 Uiso 1 1 calc R U . . .
H19C H 0.4547 0.1212 0.3215 0.051 Uiso 1 1 calc R U . . .
C20 C 0.3158(3) 0.1218(2) 0.0899(3) 0.0200(7) Uani 1 1 d . . . . .
C21 C 0.1926(3) -0.0168(3) 0.1532(3) 0.0247(9) Uani 1 1 d . . . . .
C22 C 0.1617(3) 0.1546(3) 0.2105(3) 0.0271(9) Uani 1 1 d . . . . .
C23 C 0.0063(3) 0.0815(3) 0.1036(2) 0.0201(8) Uani 1 1 d . . . . .
C24 C 0.1702(3) 0.0424(3) -0.0095(2) 0.0222(9) Uani 1 1 d . . . . .
C25 C 0.1285(3) 0.2205(3) 0.0417(2) 0.0214(8) Uani 1 1 d . . . . .

loop_
_atom_site_aniso_label
_atom_site_aniso_U_11
_atom_site_aniso_U_22
_atom_site_aniso_U_33
_atom_site_aniso_U_23
_atom_site_aniso_U_13
_atom_site_aniso_U_12
Tb1 0.00961(6) 0.01611(7) 0.01904(7) 0.00347(8) -0.00017(7) -0.00021(7)
Cu1 0.01503(19) 0.0194(2) 0.0194(2) 0.0026(2) 0.0009(2) 0.00333(16)
Cr1 0.0106(2) 0.0173(3) 0.0182(3) 0.0040(3) -0.0003(2) 0.0009(2)
O1 0.0212(14) 0.0338(18) 0.0242(15) 0.0040(14) -0.0078(12) 0.0032(13)
O2 0.0172(13) 0.0211(16) 0.0150(14) -0.0013(11) 0.0019(11) -0.0010(11)
O3 0.0158(13) 0.0216(16) 0.0166(14) 0.0052(12) 0.0025(11) 0.0031(12)
O4 0.0203(14) 0.0296(17) 0.0201(14) 0.0050(13) 0.0051(11) 0.0083(12)
O5 0.0220(13) 0.0211(14) 0.0419(17) 0.0028(17) 0.0001(16) -0.0037(11)
O6 0.0233(14) 0.0223(16) 0.0389(18) -0.0025(14) 0.0018(13) 0.0006(12)
O7 0.0151(14) 0.0212(16) 0.074(3) -0.0007(16) -0.0098(14) 0.0000(12)
O8 0.051(2) 0.0264(18) 0.0345(19) -0.0064(15) -0.0114(16) -0.0071(16)
O9 0.058(2) 0.040(2) 0.056(3) -0.003(2) -0.009(2) -0.0034(18)
O10 0.0338(19) 0.049(2) 0.063(3) -0.015(2) -0.0007(17) -0.0072(17)
O11A 0.083(6) 0.040(4) 0.068(5) -0.012(5) -0.016(6) 0.021(4)
O11B 0.046(9) 0.038(10) 0.106(17) -0.001(14) 0.014(13) -0.005(7)
N1 0.0186(15) 0.0170(19) 0.0283(18) 0.0002(15) 0.0039(13) 0.0025(14)
N2 0.0147(15) 0.021(2) 0.0287(18) 0.0041(15) -0.0009(13) 0.0018(14)
N3 0.0140(14) 0.0289(17) 0.0267(17) 0.0013(15) 0.0001(15) -0.0007(12)
N4 0.034(2) 0.032(3) 0.046(2) 0.013(2) -0.0083(17) 0.0022(19)
N5 0.066(3) 0.040(3) 0.028(2) -0.005(2) 0.007(2) 0.007(2)
N6 0.0156(14) 0.0287(18) 0.0321(19) 0.0034(14) 0.0009(15) 0.0000(13)
N7 0.0268(19) 0.046(3) 0.029(2) -0.0062(18) -0.0046(15) 0.0032(18)
N8 0.030(2) 0.0226(19) 0.0299(19) 0.0075(16) -0.0023(15) 0.0012(15)
C1 0.0222(17) 0.063(3) 0.028(2) 0.006(4) -0.0072(19) 0.012(2)
C2 0.0230(17) 0.0264(19) 0.0210(18) 0.0018(19) 0.002(2) -0.0067(17)
C3 0.028(2) 0.042(3) 0.024(2) 0.002(2) -0.0096(18) -0.013(2)
C4 0.047(3) 0.040(3) 0.023(2) -0.005(2) -0.004(2) -0.012(2)
C5 0.044(3) 0.032(3) 0.025(2) -0.006(2) 0.004(2) -0.004(2)
C6 0.0280(18) 0.0232(19) 0.0203(18) -0.005(2) 0.0039(17) -0.0070(18)
C7 0.0187(19) 0.023(2) 0.019(2) 0.0019(17) -0.0011(15) -0.0069(17)
C8 0.025(2) 0.022(2) 0.028(2) -0.0036(18) 0.0077(18) -0.0003(17)
C9 0.020(2) 0.026(3) 0.045(3) 0.002(2) 0.008(2) 0.0051(18)
C10 0.0181(17) 0.029(2) 0.042(3) 0.010(2) 0.002(2) 0.0088(16)
C11 0.0131(19) 0.037(3) 0.039(3) 0.009(2) -0.0013(18) 0.0048(19)
C12 0.0210(19) 0.019(2) 0.025(2) 0.0045(16) -0.0066(16) -0.0003(16)
C13 0.0199(16) 0.0187(18) 0.0206(18) 0.002(2) -0.0009(14) -0.0019(18)
C14 0.030(2) 0.027(2) 0.020(2) 0.0086(18) -0.0033(17) -0.0019(18)
C15 0.036(2) 0.032(2) 0.0185(17) 0.0053(19) 0.0048(15) -0.005(2)
C16 0.025(2) 0.032(3) 0.020(2) 0.0004(19) 0.0046(17) -0.0013(19)
C17 0.0163(17) 0.0206(19) 0.0200(18) 0.0008(16) 0.0010(17) 0.0006(17)
C18 0.0171(18) 0.017(2) 0.0147(18) 0.0037(15) -0.0020(14) -0.0045(15)
C19 0.023(2) 0.047(3) 0.032(2) -0.001(3) 0.0098(17) 0.014(2)
C20 0.0206(16) 0.0215(18) 0.0179(17) -0.0004(18) -0.0018(17) 0.0009(13)
C21 0.0161(18) 0.028(2) 0.030(2) 0.004(2) -0.0033(16) -0.0008(16)
C22 0.026(2) 0.025(2) 0.031(2) 0.0032(19) 0.0044(18) 0.0043(18)
C23 0.0210(16) 0.020(2) 0.020(2) 0.0038(17) -0.0024(14) 0.0007(14)
C24 0.0133(17) 0.026(2) 0.028(2) 0.0040(18) -0.0044(15) -0.0003(16)
C25 0.0175(17) 0.022(2) 0.025(2) 0.0023(17) -0.0007(16) -0.0019(17)

loop_
_atom_type_symbol
_atom_type_description
_atom_type_scat_dispersion_real
_atom_type_scat_dispersion_imag
_atom_type_scat_source
C C 0.0033 0.0016 'International Tables Vol C Tables 4.2.6.8 and 6.1.1.4'
H H 0.0000 0.0000 'International Tables Vol C Tables 4.2.6.8 and 6.1.1.4'
N N 0.0061 0.0033 'International Tables Vol C Tables 4.2.6.8 and 6.1.1.4'
O O 0.0106 0.0060 'International Tables Vol C Tables 4.2.6.8 and 6.1.1.4'
Cr Cr 0.3209 0.6236 'International Tables Vol C Tables 4.2.6.8 and 6.1.1.4'
Cu Cu 0.3201 1.2651 'International Tables Vol C Tables 4.2.6.8 and 6.1.1.4'
Tb Tb -0.1723 4.1537 'International Tables Vol C Tables 4.2.6.8 and 6.1.1.4'

loop_
_geom_angle_atom_site_label_1
_geom_angle_atom_site_label_2
_geom_angle_atom_site_label_3
_geom_angle
_geom_angle_site_symmetry_1
_geom_angle_site_symmetry_3
O2 Tb1 O3 65.10(8) . .
O2 Tb1 O5 75.60(10) . .
O3 Tb1 O5 72.04(10) . .
O2 Tb1 O7 81.26(10) . .
O3 Tb1 O7 69.59(10) . .
O5 Tb1 O7 140.78(10) . .
O2 Tb1 N3 135.10(10) . .
O3 Tb1 N3 135.14(10) . .
O5 Tb1 N3 76.55(10) . .
O7 Tb1 N3 139.23(11) . .
O2 Tb1 O6 149.42(9) . .
O3 Tb1 O6 111.01(10) . .
O5 Tb1 O6 133.82(10) . .
O7 Tb1 O6 69.67(10) . .
N3 Tb1 O6 70.59(10) . .
O2 Tb1 N8 90.50(11) . 3
O3 Tb1 N8 136.94(10) . 3
O5 Tb1 N8 138.20(12) . 3
O7 Tb1 N8 72.10(12) . 3
N3 Tb1 N8 87.41(11) . 3
O6 Tb1 N8 72.06(11) . 3
O2 Tb1 O1 64.45(9) . .
O3 Tb1 O1 123.03(10) . .
O5 Tb1 O1 71.44(11) . .
O7 Tb1 O1 125.09(11) . .
N3 Tb1 O1 73.63(11) . .
O6 Tb1 O1 125.87(10) . .
N8 Tb1 O1 67.02(11) 3 .
O2 Tb1 O4 126.04(9) . .
O3 Tb1 O4 64.00(9) . .
O5 Tb1 O4 72.98(11) . .
O7 Tb1 O4 96.87(11) . .
N3 Tb1 O4 76.75(10) . .
O6 Tb1 O4 68.62(10) . .
N8 Tb1 O4 140.54(11) 3 .
O1 Tb1 O4 137.84(8) . .
O2 Tb1 Cu1 33.18(7) . .
O3 Tb1 Cu1 32.49(7) . .
O5 Tb1 Cu1 75.25(7) . .
O7 Tb1 Cu1 68.17(8) . .
N3 Tb1 Cu1 151.78(8) . .
O6 Tb1 Cu1 132.66(7) . .
N8 Tb1 Cu1 113.18(8) 3 .
O1 Tb1 Cu1 96.07(7) . .
O4 Tb1 Cu1 96.06(6) . .
O3 Cu1 N1 169.45(13) . .
O3 Cu1 N2 91.73(13) . .
N1 Cu1 N2 95.57(13) . .
O3 Cu1 O2 80.38(10) . .
N1 Cu1 O2 91.59(13) . .
N2 Cu1 O2 170.52(12) . .
O3 Cu1 Tb1 40.59(8) . .
N1 Cu1 Tb1 132.09(10) . .
N2 Cu1 Tb1 132.19(10) . .
O2 Cu1 Tb1 40.54(8) . .
C22 Cr1 C24 174.81(17) . .
C22 Cr1 C21 85.47(18) . .
C24 Cr1 C21 90.20(18) . .
C22 Cr1 C23 91.70(16) . .
C24 Cr1 C23 91.38(15) . .
C21 Cr1 C23 92.85(16) . .
C22 Cr1 C20 90.63(18) . .
C24 Cr1 C20 86.31(16) . .
C21 Cr1 C20 87.44(15) . .
C23 Cr1 C20 177.67(17) . .
C22 Cr1 C25 96.16(17) . .
C24 Cr1 C25 88.19(16) . .
C21 Cr1 C25 178.36(17) . .
C23 Cr1 C25 86.86(16) . .
C20 Cr1 C25 92.79(15) . .
C2 O1 C1 116.3(4) . .
C2 O1 Tb1 116.7(2) . .
C1 O1 Tb1 126.9(3) . .
C7 O2 Cu1 122.1(3) . .
C7 O2 Tb1 123.3(2) . .
Cu1 O2 Tb1 106.28(12) . .
C18 O3 Cu1 125.5(3) . .
C18 O3 Tb1 124.2(2) . .
Cu1 O3 Tb1 106.92(12) . .
C17 O4 C19 116.0(3) . .
C17 O4 Tb1 117.0(2) . .
C19 O4 Tb1 126.2(3) . .
C8 N1 C9 117.1(4) . .
C8 N1 Cu1 122.4(3) . .
C9 N1 Cu1 120.5(3) . .
C12 N2 C11 115.8(4) . .
C12 N2 Cu1 123.7(3) . .
C11 N2 Cu1 120.5(3) . .
C20 N3 Tb1 166.3(3) . .
C25 N8 Tb1 170.4(3) . 3_455
O1 C2 C3 124.2(4) . .
O1 C2 C7 114.3(4) . .
C3 C2 C7 121.5(4) . .
C2 C3 C4 120.0(4) . .
C5 C4 C3 119.8(4) . .
C4 C5 C6 120.9(5) . .
C7 C6 C5 120.4(4) . .
C7 C6 C8 122.6(4) . .
C5 C6 C8 116.9(4) . .
O2 C7 C6 123.7(4) . .
O2 C7 C2 119.0(4) . .
C6 C7 C2 117.3(4) . .
N1 C8 C6 127.7(4) . .
N1 C9 C10 111.9(3) . .
C11 C10 C9 114.1(4) . .
N2 C11 C10 113.5(4) . .
N2 C12 C13 127.6(4) . .
C18 C13 C14 119.5(4) . .
C18 C13 C12 122.8(4) . .
C14 C13 C12 117.5(4) . .
C15 C14 C13 121.0(4) . .
C14 C15 C16 119.9(4) . .
C17 C16 C15 120.0(4) . .
C16 C17 O4 123.9(4) . .
C16 C17 C18 121.7(4) . .
O4 C17 C18 114.4(3) . .
O3 C18 C17 118.8(3) . .
O3 C18 C13 123.3(3) . .
C17 C18 C13 117.8(3) . .
N3 C20 Cr1 173.8(3) . .
N4 C21 Cr1 177.3(4) . .
N5 C22 Cr1 174.1(4) . .
N6 C23 Cr1 178.2(4) . .
N7 C24 Cr1 176.4(4) . .
N8 C25 Cr1 174.6(4) . .

loop_
_geom_bond_atom_site_label_1
_geom_bond_atom_site_label_2
_geom_bond_distance
_geom_bond_site_symmetry_2
Tb1 O2 2.361(3) .
Tb1 O3 2.371(3) .
Tb1 O5 2.386(3) .
Tb1 O7 2.390(3) .
Tb1 N3 2.477(3) .
Tb1 O6 2.481(3) .
Tb1 N8 2.504(4) 3
Tb1 O1 2.554(3) .
Tb1 O4 2.564(3) .
Tb1 Cu1 3.4868(4) .
Cu1 O3 1.958(3) .
Cu1 N1 1.975(3) .
Cu1 N2 1.979(3) .
Cu1 O2 1.988(3) .
Cr1 C22 2.056(5) .
Cr1 C24 2.064(4) .
Cr1 C21 2.069(5) .
Cr1 C23 2.074(4) .
Cr1 C20 2.076(3) .
Cr1 C25 2.077(4) .
O1 C2 1.382(5) .
O1 C1 1.434(5) .
O2 C7 1.332(5) .
O3 C18 1.332(5) .
O4 C17 1.391(5) .
O4 C19 1.441(4) .
N1 C8 1.279(5) .
N1 C9 1.478(5) .
N2 C12 1.272(5) .
N2 C11 1.486(5) .
N3 C20 1.147(4) .
N4 C21 1.150(6) .
N5 C22 1.139(6) .
N6 C23 1.148(5) .
N7 C24 1.142(5) .
N8 C25 1.148(5) .
N8 Tb1 2.504(4) 3_455
C2 C3 1.389(6) .
C2 C7 1.410(6) .
C3 C4 1.390(7) .
C4 C5 1.368(7) .
C5 C6 1.408(6) .
C6 C7 1.405(6) .
C6 C8 1.446(6) .
C9 C10 1.505(7) .
C10 C11 1.494(7) .
C12 C13 1.442(5) .
C13 C18 1.402(6) .
C13 C14 1.413(6) .
C14 C15 1.363(6) .
C15 C16 1.388(6) .
C16 C17 1.375(6) .
C17 C18 1.402(5) .
